data_4339035
loop_
_publ_author_name
'Abu-Youssef, Morsy A M'
'Dey, Raja'
'Gohar, Yousry'
'Massoud, Alshima'a A.'
'Ohrstr\"om, Lars'
'Langer, Vratislav'

_publ_section_title
;
 Synthesis and structure of silver complexes with nicotinate-type ligands
 having antibacterial activities against clinically isolated antibiotic
 resistant pathogens.
;
_journal_issue 15
_journal_name_full 'Inorganic chemistry'
_journal_page_first 5893
_journal_page_last 5903
_journal_paper_doi 10.1021/ic0621594
_journal_volume 46
_journal_year 2007
_chemical_formula_sum 'C12 H12 Ag N5 O5'
_chemical_formula_weight 414.14
_chemical_name_systematic
; 
 ? 
;
_space_group_IT_number 2
_symmetry_cell_setting triclinic
_symmetry_space_group_name_Hall '-P 1'
_symmetry_space_group_name_H-M 'P -1'
_atom_sites_solution_hydrogens geom
_atom_sites_solution_primary direct
_atom_sites_solution_secondary difmap
_audit_creation_method SHELXL-97
_cell_angle_alpha 95.966(1)
_cell_angle_beta 99.428(1)
_cell_angle_gamma 100.698(1)
_cell_formula_units_Z 2
_cell_length_a 7.3026(1)
_cell_length_b 8.9139(2)
_cell_length_c 11.1363(2)
_cell_measurement_temperature 173(2)
_cell_volume 695.91(2)
_computing_structure_refinement 'SHELXL-97 (Sheldrick, 1997)'
_computing_structure_solution 'SHELXS-97 (Sheldrick, 1990)'
_diffrn_ambient_temperature 173(2)
_diffrn_measured_fraction_theta_full 0.994
_diffrn_measured_fraction_theta_max 0.933
_diffrn_radiation_monochromator graphite
_diffrn_radiation_source 'fine-focus sealed tube'
_diffrn_radiation_type MoK\a
_diffrn_radiation_wavelength 0.71073
_diffrn_reflns_av_R_equivalents 0.0292
_diffrn_reflns_av_sigmaI/netI 0.0343
_diffrn_reflns_limit_h_max 11
_diffrn_reflns_limit_h_min -10
_diffrn_reflns_limit_k_max 13
_diffrn_reflns_limit_k_min -13
_diffrn_reflns_limit_l_max 16
_diffrn_reflns_limit_l_min -16
_diffrn_reflns_number 12298
_diffrn_reflns_theta_full 30.00
_diffrn_reflns_theta_max 32.94
_diffrn_reflns_theta_min 2.35
_exptl_absorpt_coefficient_mu 1.485
_exptl_absorpt_correction_T_max 0.9568
_exptl_absorpt_correction_T_min 0.6023
_exptl_absorpt_correction_type multi-scan
_exptl_absorpt_process_details SADABS
_exptl_crystal_colour colourless
_exptl_crystal_density_diffrn 1.976
_exptl_crystal_density_method 'not measured'
_exptl_crystal_description plate
_exptl_crystal_F_000 412
_exptl_crystal_size_max 0.38
_exptl_crystal_size_mid 0.14
_exptl_crystal_size_min 0.03
_refine_diff_density_max 0.446
_refine_diff_density_min -0.867
_refine_diff_density_rms 0.099
_refine_ls_extinction_method none
_refine_ls_goodness_of_fit_ref 1.008
_refine_ls_hydrogen_treatment constr
_refine_ls_matrix_type full
_refine_ls_number_parameters 220
_refine_ls_number_reflns 4864
_refine_ls_number_restraints 0
_refine_ls_restrained_S_all 1.008
_refine_ls_R_factor_all 0.0352
_refine_ls_R_factor_gt 0.0271
_refine_ls_shift/su_max 0.001
_refine_ls_shift/su_mean 0.000
_refine_ls_structure_factor_coef Fsqd
_refine_ls_weighting_details 'calc w=1/[\s^2^(Fo^2^)+(0.0315P)^2^+0.2555P] where P=(Fo^2^+2Fc^2^)/3'
_refine_ls_weighting_scheme calc
_refine_ls_wR_factor_gt 0.0624
_refine_ls_wR_factor_ref 0.0664
_reflns_number_gt 4253
_reflns_number_total 4864
_reflns_threshold_expression >2sigma(I)
_cod_data_source_file ic0621594si20061114_033818.cif
_cod_data_source_block yara14a
_cod_database_code 4339035

loop_
_symmetry_equiv_pos_as_xyz
'x, y, z'
'-x, -y, -z'

loop_
_atom_site_label
_atom_site_type_symbol
_atom_site_fract_x
_atom_site_fract_y
_atom_site_fract_z
_atom_site_U_iso_or_equiv
_atom_site_adp_type
_atom_site_occupancy
_atom_site_symmetry_multiplicity
_atom_site_calc_flag
_atom_site_refinement_flags
Ag1 Ag 0.125069(19) 0.539487(16) 0.402557(11) 0.02517(5) Uani 1 1 d .
N1A N -0.0744(2) 0.43657(17) 0.23413(13) 0.0205(3) Uani 1 1 d .
C2A C -0.1118(3) 0.5335(2) 0.15217(16) 0.0252(4) Uani 1 1 d .
H2A H -0.0611 0.6407 0.1753 0.036(7) Uiso 1 1 calc R
C3A C -0.2205(3) 0.4838(2) 0.03630(16) 0.0255(4) Uani 1 1 d .
H3A H -0.2419 0.5555 -0.0192 0.030(6) Uiso 1 1 calc R
C4A C -0.2978(2) 0.32823(19) 0.00189(14) 0.0188(3) Uani 1 1 d .
C5A C -0.2645(2) 0.22778(19) 0.08682(15) 0.0211(3) Uani 1 1 d .
H5A H -0.3187 0.1208 0.0670 0.025(5) Uiso 1 1 calc R
C6A C -0.1510(2) 0.2859(2) 0.20098(15) 0.0206(3) Uani 1 1 d .
H6A H -0.1267 0.2164 0.2578 0.031(6) Uiso 1 1 calc R
C7A C -0.4051(2) 0.27312(19) -0.12756(15) 0.0199(3) Uani 1 1 d .
N2A N -0.5739(2) 0.17746(19) -0.13886(14) 0.0262(3) Uani 1 1 d .
H2A1 H -0.6419 0.1404 -0.2123 0.034(6) Uiso 1 1 calc R
H2A2 H -0.6167 0.1518 -0.0728 0.060(9) Uiso 1 1 calc R
O1A O -0.3358(2) 0.31434(17) -0.21491(12) 0.0286(3) Uani 1 1 d .
N1B N 0.3544(2) 0.65344(17) 0.55163(13) 0.0195(3) Uani 1 1 d .
C2B C 0.4044(2) 0.8081(2) 0.56597(15) 0.0212(3) Uani 1 1 d .
H2B H 0.3380 0.8624 0.5105 0.022(5) Uiso 1 1 calc R
C3B C 0.5493(2) 0.8917(2) 0.65872(15) 0.0195(3) Uani 1 1 d .
H3B H 0.5835 1.0008 0.6654 0.026(6) Uiso 1 1 calc R
C4B C 0.6432(2) 0.81217(18) 0.74160(14) 0.0165(3) Uani 1 1 d .
C5B C 0.5916(2) 0.65216(19) 0.72696(14) 0.0183(3) Uani 1 1 d .
H5B H 0.6538 0.5954 0.7824 0.036(6) Uiso 1 1 calc R
C6B C 0.4487(2) 0.57673(19) 0.63072(14) 0.0190(3) Uani 1 1 d .
H6B H 0.4159 0.4673 0.6200 0.016(5) Uiso 1 1 calc R
C7B C 0.7915(2) 0.89374(19) 0.84919(14) 0.0176(3) Uani 1 1 d .
O1B O 0.79997(18) 0.84015(15) 0.94907(11) 0.0239(3) Uani 1 1 d .
N2B N 0.9081(2) 1.02017(18) 0.83455(13) 0.0235(3) Uani 1 1 d .
H2B1 H 0.9964 1.0703 0.8965 0.034(6) Uiso 1 1 calc R
H2B2 H 0.8975 1.0541 0.7628 0.030(6) Uiso 1 1 calc R
N1 N -0.1010(2) 0.82440(17) 0.42849(14) 0.0230(3) Uani 1 1 d .
O1 O -0.1093(3) 0.7566(2) 0.51968(16) 0.0430(4) Uani 1 1 d .
O2 O -0.2199(2) 0.9014(2) 0.39403(15) 0.0431(4) Uani 1 1 d .
O3 O 0.0306(2) 0.81467(16) 0.36928(12) 0.0279(3) Uani 1 1 d .

loop_
_atom_site_aniso_label
_atom_site_aniso_U_11
_atom_site_aniso_U_22
_atom_site_aniso_U_33
_atom_site_aniso_U_23
_atom_site_aniso_U_13
_atom_site_aniso_U_12
Ag1 0.02399(7) 0.02941(8) 0.01768(7) -0.00129(5) -0.00392(5) 0.00369(5)
N1A 0.0188(6) 0.0236(7) 0.0177(6) 0.0027(5) 0.0010(5) 0.0032(5)
C2A 0.0337(9) 0.0186(8) 0.0190(7) 0.0031(6) -0.0015(7) -0.0001(7)
C3A 0.0353(10) 0.0200(8) 0.0183(7) 0.0045(6) -0.0012(7) 0.0025(7)
C4A 0.0197(7) 0.0198(7) 0.0160(7) 0.0022(6) 0.0021(5) 0.0030(6)
C5A 0.0257(8) 0.0167(7) 0.0196(7) 0.0025(6) 0.0029(6) 0.0025(6)
C6A 0.0222(8) 0.0221(8) 0.0183(7) 0.0044(6) 0.0034(6) 0.0058(6)
C7A 0.0231(8) 0.0175(7) 0.0183(7) 0.0012(6) 0.0012(6) 0.0048(6)
N2A 0.0262(7) 0.0311(8) 0.0170(6) 0.0010(6) 0.0012(6) -0.0012(6)
O1A 0.0307(7) 0.0348(7) 0.0176(6) 0.0063(5) 0.0040(5) -0.0015(6)
N1B 0.0188(6) 0.0236(7) 0.0146(6) 0.0011(5) -0.0002(5) 0.0045(5)
C2B 0.0223(8) 0.0237(8) 0.0169(7) 0.0040(6) -0.0005(6) 0.0058(6)
C3B 0.0215(7) 0.0199(7) 0.0167(7) 0.0044(6) 0.0015(6) 0.0039(6)
C4B 0.0152(6) 0.0210(7) 0.0126(6) 0.0020(5) 0.0019(5) 0.0030(6)
C5B 0.0192(7) 0.0212(7) 0.0151(7) 0.0041(6) 0.0020(5) 0.0059(6)
C6B 0.0210(7) 0.0194(7) 0.0162(7) 0.0020(6) 0.0025(6) 0.0047(6)
C7B 0.0174(7) 0.0208(7) 0.0146(6) 0.0027(5) 0.0013(5) 0.0051(6)
O1B 0.0243(6) 0.0286(6) 0.0151(5) 0.0060(5) -0.0004(4) -0.0022(5)
N2B 0.0248(7) 0.0246(7) 0.0170(6) 0.0052(5) -0.0015(5) -0.0020(6)
N1 0.0246(7) 0.0204(7) 0.0205(7) -0.0018(5) -0.0016(5) 0.0036(6)
O1 0.0555(10) 0.0422(9) 0.0435(9) 0.0231(7) 0.0259(8) 0.0165(8)
O2 0.0446(9) 0.0546(10) 0.0318(8) -0.0035(7) -0.0076(7) 0.0323(8)
O3 0.0334(7) 0.0314(7) 0.0219(6) 0.0073(5) 0.0070(5) 0.0107(6)

loop_
_atom_type_symbol
_atom_type_description
_atom_type_scat_dispersion_real
_atom_type_scat_dispersion_imag
_atom_type_scat_source
C C 0.0033 0.0016 'International Tables Vol C Tables 4.2.6.8 and 6.1.1.4'
H H 0.0000 0.0000 'International Tables Vol C Tables 4.2.6.8 and 6.1.1.4'
N N 0.0061 0.0033 'International Tables Vol C Tables 4.2.6.8 and 6.1.1.4'
O O 0.0106 0.0060 'International Tables Vol C Tables 4.2.6.8 and 6.1.1.4'
Ag Ag -0.8971 1.1015 'International Tables Vol C Tables 4.2.6.8 and 6.1.1.4'

loop_
_geom_angle_atom_site_label_1
_geom_angle_atom_site_label_2
_geom_angle_atom_site_label_3
_geom_angle
_geom_angle_site_symmetry_3
N1B Ag1 N1A 171.03(5) .
N1B Ag1 Ag1 88.42(4) 2_566
N1A Ag1 Ag1 100.55(4) 2_566
C6A N1A C2A 117.70(15) .
C6A N1A Ag1 126.17(12) .
C2A N1A Ag1 115.92(12) .
N1A C2A C3A 122.94(16) .
N1A C2A H2A 118.5 .
C3A C2A H2A 118.5 .
C2A C3A C4A 119.24(16) .
C2A C3A H3A 120.4 .
C4A C3A H3A 120.4 .
C3A C4A C5A 118.31(15) .
C3A C4A C7A 119.04(15) .
C5A C4A C7A 122.56(15) .
C4A C5A C6A 119.17(15) .
C4A C5A H5A 120.4 .
C6A C5A H5A 120.4 .
N1A C6A C5A 122.59(15) .
N1A C6A H6A 118.7 .
C5A C6A H6A 118.7 .
O1A C7A N2A 123.94(16) .
O1A C7A C4A 119.99(15) .
N2A C7A C4A 116.06(15) .
C7A N2A H2A1 120.0 .
C7A N2A H2A2 120.0 .
H2A1 N2A H2A2 120.0 .
C2B N1B C6B 118.52(14) .
C2B N1B Ag1 118.30(11) .
C6B N1B Ag1 123.18(12) .
N1B C2B C3B 122.65(15) .
N1B C2B H2B 118.7 .
C3B C2B H2B 118.7 .
C2B C3B C4B 118.53(15) .
C2B C3B H3B 120.7 .
C4B C3B H3B 120.7 .
C3B C4B C5B 118.90(15) .
C3B C4B C7B 122.01(15) .
C5B C4B C7B 119.03(14) .
C6B C5B C4B 119.22(14) .
C6B C5B H5B 120.4 .
C4B C5B H5B 120.4 .
N1B C6B C5B 122.15(15) .
N1B C6B H6B 118.9 .
C5B C6B H6B 118.9 .
O1B C7B N2B 122.76(15) .
O1B C7B C4B 118.92(15) .
N2B C7B C4B 118.32(14) .
C7B N2B H2B1 120.0 .
C7B N2B H2B2 120.0 .
H2B1 N2B H2B2 120.0 .
O1 N1 O2 121.27(18) .
O1 N1 O3 119.40(16) .
O2 N1 O3 119.34(16) .

loop_
_geom_bond_atom_site_label_1
_geom_bond_atom_site_label_2
_geom_bond_distance
_geom_bond_site_symmetry_2
Ag1 N1B 2.1677(14) .
Ag1 N1A 2.1755(14) .
Ag1 Ag1 3.1115(3) 2_566
N1A C6A 1.343(2) .
N1A C2A 1.350(2) .
C2A C3A 1.381(2) .
C2A H2A 0.9500 .
C3A C4A 1.384(2) .
C3A H3A 0.9500 .
C4A C5A 1.392(2) .
C4A C7A 1.508(2) .
C5A C6A 1.389(2) .
C5A H5A 0.9500 .
C6A H6A 0.9500 .
C7A O1A 1.227(2) .
C7A N2A 1.341(2) .
N2A H2A1 0.8800 .
N2A H2A2 0.8800 .
N1B C2B 1.344(2) .
N1B C6B 1.349(2) .
C2B C3B 1.390(2) .
C2B H2B 0.9500 .
C3B C4B 1.391(2) .
C3B H3B 0.9500 .
C4B C5B 1.391(2) .
C4B C7B 1.496(2) .
C5B C6B 1.383(2) .
C5B H5B 0.9500 .
C6B H6B 0.9500 .
C7B O1B 1.2522(19) .
C7B N2B 1.323(2) .
N2B H2B1 0.8800 .
N2B H2B2 0.8800 .
N1 O1 1.239(2) .
N1 O2 1.241(2) .
N1 O3 1.262(2) .

loop_
_geom_hbond_atom_site_label_D
_geom_hbond_atom_site_label_H
_geom_hbond_atom_site_label_A
_geom_hbond_distance_DH
_geom_hbond_distance_HA
_geom_hbond_distance_DA
_geom_hbond_angle_DHA
_geom_hbond_site_symmetry_A
N2A H2A1 O2 0.88 2.07 2.937(2) 167.9 2_465
N2A H2A2 O1B 0.88 2.08 2.8866(19) 152.5 2_566
N2B H2B1 O1B 0.88 2.06 2.9341(19) 172.3 2_777
N2B H2B2 O3 0.88 2.05 2.882(2) 157.9 2_676
C2A H2A O3 0.95 2.44 3.187(2) 135.1 .
C2B H2B O3 0.95 2.46 3.222(2) 137.3 .
C3A H3A O1B 0.95 2.57 3.402(2) 146.7 1_454
C5B H5B O1A 0.95 2.52 3.264(2) 134.9 1_656

loop_
_geom_torsion_atom_site_label_1
_geom_torsion_atom_site_label_2
_geom_torsion_atom_site_label_3
_geom_torsion_atom_site_label_4
_geom_torsion
_geom_torsion_site_symmetry_1
N1B Ag1 N1A C6A 117.6(3) .
Ag1 Ag1 N1A C6A -64.00(14) 2_566
N1B Ag1 N1A C2A -57.0(4) .
Ag1 Ag1 N1A C2A 121.38(13) 2_566
C6A N1A C2A C3A -1.6(3) .
Ag1 N1A C2A C3A 173.53(15) .
N1A C2A C3A C4A 1.0(3) .
C2A C3A C4A C5A 0.8(3) .
C2A C3A C4A C7A -175.87(17) .
C3A C4A C5A C6A -1.9(3) .
C7A C4A C5A C6A 174.65(16) .
C2A N1A C6A C5A 0.4(3) .
Ag1 N1A C6A C5A -174.15(13) .
C4A C5A C6A N1A 1.3(3) .
C3A C4A C7A O1A 48.6(2) .
C5A C4A C7A O1A -127.89(19) .
C3A C4A C7A N2A -132.39(18) .
C5A C4A C7A N2A 51.1(2) .
N1A Ag1 N1B C2B 69.2(4) .
Ag1 Ag1 N1B C2B -109.22(12) 2_566
N1A Ag1 N1B C6B -111.0(3) .
Ag1 Ag1 N1B C6B 70.58(13) 2_566
C6B N1B C2B C3B 0.1(2) .
Ag1 N1B C2B C3B 179.93(13) .
N1B C2B C3B C4B -1.5(3) .
C2B C3B C4B C5B 1.4(2) .
C2B C3B C4B C7B -175.69(15) .
C3B C4B C5B C6B 0.0(2) .
C7B C4B C5B C6B 177.17(14) .
C2B N1B C6B C5B 1.4(2) .
Ag1 N1B C6B C5B -178.43(12) .
C4B C5B C6B N1B -1.4(2) .
C3B C4B C7B O1B 142.41(17) .
C5B C4B C7B O1B -34.7(2) .
C3B C4B C7B N2B -37.5(2) .
C5B C4B C7B N2B 145.42(16) .
